data_8100329
loop_
_publ_author_name
'Zheng, Yue-Qing'
'Kong, Zu-Ping'

_publ_section_title
;
Crystal structure of monoaqua(1,10-phenanthroline-N,N')-succinatocobalt
(II), Co(H~2~O)(C~12~H~8~N~2~)(C~4~H~4~O~4~)
;
_journal_issue 2
_journal_name_full 'Zeitschrift f\"ur Kristallographie - New Crystal Structures'
_journal_page_first 223
_journal_page_last 224
_journal_volume 218
_journal_year 2003
_chemical_formula_structural 'Co(H2 O)(C12H8N2)(C4 H4 O4)'
_chemical_formula_sum 'C16 H14 Co N2 O5'
_chemical_formula_weight 373.22
_space_group_IT_number 2
_symmetry_cell_setting triclinic
_symmetry_space_group_name_Hall '-P 1'
_symmetry_space_group_name_H-M 'P -1'
_cell_angle_alpha 97.650(10)
_cell_angle_beta 106.800(10)
_cell_angle_gamma 100.570(10)
_cell_formula_units_Z 2
_cell_length_a 7.4990(10)
_cell_length_b 10.2700(10)
_cell_length_c 10.4900(10)
_cell_measurement_temperature 293(2)
_cell_volume 745.26(14)
_diffrn_ambient_temperature 293(2)
_exptl_crystal_density_diffrn 1.663
_cod_database_code 8100329

loop_
_symmetry_equiv_pos_as_xyz
'x, y, z'
'-x, -y, -z'

loop_
_atom_site_label
_atom_site_type_symbol
_atom_site_fract_x
_atom_site_fract_y
_atom_site_fract_z
_atom_site_U_iso_or_equiv
_atom_site_adp_type
_atom_site_occupancy
_atom_site_symmetry_multiplicity
_atom_site_Wyckoff_symbol
_atom_site_calc_flag
_atom_site_refinement_flags
_atom_site_disorder_assembly
_atom_site_disorder_group
Co Co 0.71530(4) 0.69178(3) 0.71243(3) 0.02698(19) Uani 1 2 i d . . .
N1 N 0.8862(3) 0.8925(2) 0.7818(2) 0.0321(5) Uani 1 2 i d . . .
N2 N 0.5133(3) 0.8100(2) 0.6388(2) 0.0325(5) Uani 1 2 i d . . .
C1 C 1.0718(4) 0.9309(3) 0.8498(3) 0.0407(6) Uani 1 2 i d . . .
H1 H 1.1424 0.8652 0.8609 0.059(4) Uiso 1 2 i calc R . .
C2 C 1.1658(5) 1.0657(4) 0.9053(3) 0.0489(8) Uani 1 2 i d . . .
H2 H 1.2968 1.0891 0.9517 0.059(4) Uiso 1 2 i calc R . .
C3 C 1.0637(5) 1.1624(3) 0.8908(3) 0.0491(8) Uani 1 2 i d . . .
H3 H 1.1237 1.2524 0.9303 0.059(4) Uiso 1 2 i calc R . .
C4 C 0.8674(5) 1.1262(3) 0.8161(3) 0.0424(7) Uani 1 2 i d . . .
C5 C 0.7509(6) 1.2211(3) 0.7917(4) 0.0535(8) Uani 1 2 i d . . .
H5 H 0.8048 1.3126 0.8268 0.059(4) Uiso 1 2 i calc R . .
C6 C 0.5636(6) 1.1799(3) 0.7183(4) 0.0558(9) Uani 1 2 i d . . .
H6 H 0.4909 1.2440 0.7029 0.059(4) Uiso 1 2 i calc R . .
C7 C 0.4734(5) 1.0401(3) 0.6636(3) 0.0421(7) Uani 1 2 i d . . .
C8 C 0.2791(5) 0.9909(4) 0.5871(4) 0.0520(8) Uani 1 2 i d . . .
H8 H 0.1994 1.0503 0.5688 0.059(4) Uiso 1 2 i calc R . .
C9 C 0.2083(5) 0.8559(4) 0.5400(4) 0.0535(9) Uani 1 2 i d . . .
H9 H 0.0797 0.8222 0.4891 0.059(4) Uiso 1 2 i calc R . .
C10 C 0.3299(4) 0.7678(3) 0.5685(3) 0.0421(6) Uani 1 2 i d . . .
H10 H 0.2790 0.6755 0.5366 0.059(4) Uiso 1 2 i calc R . .
C11 C 0.5854(4) 0.9440(3) 0.6868(3) 0.0322(5) Uani 1 2 i d . . .
C12 C 0.7853(4) 0.9883(3) 0.7627(2) 0.0322(5) Uani 1 2 i d . . .
O1 O 0.5653(3) 0.66039(18) 0.86066(18) 0.0326(4) Uani 1 2 i d . . .
O2 O 0.5034(3) 0.50873(19) 0.67713(19) 0.0329(4) Uani 1 2 i d . . .
C13 C 0.4726(3) 0.5483(2) 0.7869(2) 0.0266(5) Uani 1 2 i d . . .
C14 C 0.3295(3) 0.4569(2) 0.8309(3) 0.0282(5) Uani 1 2 i d . . .
H14A H 0.3975 0.4116 0.8982 0.037(4) Uiso 1 2 i calc R . .
H14B H 0.2467 0.3881 0.7532 0.037(4) Uiso 1 2 i calc R . .
C15 C 0.2071(3) 0.5334(3) 0.8905(2) 0.0288(5) Uani 1 2 i d . . .
H15A H 0.1494 0.4785 0.9431 0.037(4) Uiso 1 2 i calc R . .
H15B H 0.2887 0.6157 0.9518 0.037(4) Uiso 1 2 i calc R . .
C16 C 0.0501(4) 0.5692(3) 0.7828(3) 0.0316(5) Uani 1 2 i d . . .
O3 O 0.0517(4) 0.5530(4) 0.6642(2) 0.0646(8) Uani 1 2 i d . . .
O4 O -0.0708(3) 0.6167(2) 0.8241(2) 0.0374(4) Uani 1 2 i d . . .
O5 O 0.7792(3) 0.6602(2) 0.5319(2) 0.0339(4) Uani 1 2 i d . . .
HA H 0.696(7) 0.610(5) 0.465(5) 0.064(13) Uiso 1 2 i d . . .
HB H 0.856(7) 0.622(5) 0.550(5) 0.070(15) Uiso 1 2 i d . . .

loop_
_atom_site_aniso_label
_atom_site_aniso_U_11
_atom_site_aniso_U_22
_atom_site_aniso_U_33
_atom_site_aniso_U_23
_atom_site_aniso_U_13
_atom_site_aniso_U_12
Co 0.0225(2) 0.0266(3) 0.0301(3) 0.00539(14) 0.00611(15) 0.00541(15)
N1 0.0295(11) 0.0316(11) 0.0299(10) 0.0056(8) 0.0054(8) 0.0013(8)
N2 0.0288(11) 0.0331(11) 0.0352(11) 0.0105(9) 0.0080(9) 0.0074(9)
C1 0.0326(13) 0.0430(15) 0.0402(14) 0.0077(11) 0.0075(11) 0.0001(11)
C2 0.0404(16) 0.0501(18) 0.0407(15) 0.0066(13) 0.0047(13) -0.0117(13)
C3 0.060(2) 0.0364(14) 0.0372(14) 0.0013(11) 0.0122(14) -0.0124(14)
C4 0.0608(19) 0.0320(13) 0.0330(13) 0.0046(10) 0.0185(13) 0.0036(12)
C5 0.080(3) 0.0292(14) 0.0534(18) 0.0033(12) 0.0273(18) 0.0120(15)
C6 0.082(3) 0.0415(17) 0.061(2) 0.0158(15) 0.0356(19) 0.0328(17)
C7 0.0547(18) 0.0428(15) 0.0426(14) 0.0174(12) 0.0233(13) 0.0263(14)
C8 0.0489(18) 0.064(2) 0.061(2) 0.0269(16) 0.0236(15) 0.0351(16)
C9 0.0328(15) 0.073(2) 0.063(2) 0.0302(18) 0.0147(14) 0.0207(16)
C10 0.0305(13) 0.0453(15) 0.0476(15) 0.0162(12) 0.0059(11) 0.0073(11)
C11 0.0389(13) 0.0323(12) 0.0317(11) 0.0113(9) 0.0152(10) 0.0142(10)
C12 0.0406(14) 0.0289(12) 0.0273(11) 0.0062(9) 0.0128(10) 0.0052(10)
O1 0.0297(9) 0.0306(9) 0.0330(9) 0.0015(7) 0.0081(7) 0.0031(7)
O2 0.0302(9) 0.0345(9) 0.0317(9) 0.0022(7) 0.0118(7) 0.0020(7)
C13 0.0207(10) 0.0283(11) 0.0290(11) 0.0067(9) 0.0037(8) 0.0076(8)
C14 0.0250(11) 0.0291(11) 0.0319(11) 0.0086(9) 0.0086(9) 0.0086(9)
C15 0.0244(11) 0.0343(12) 0.0290(11) 0.0084(9) 0.0081(9) 0.0096(9)
C16 0.0246(11) 0.0360(13) 0.0352(12) 0.0117(10) 0.0078(9) 0.0093(9)
O3 0.0572(15) 0.121(2) 0.0369(11) 0.0274(13) 0.0187(11) 0.0585(17)
O4 0.0319(10) 0.0492(11) 0.0371(10) 0.0131(8) 0.0109(8) 0.0211(9)
O5 0.0290(9) 0.0397(10) 0.0293(9) 0.0049(8) 0.0056(7) 0.0065(8)

loop_
_geom_bond_atom_site_label_1
_geom_bond_atom_site_label_2
_geom_bond_distance
_geom_bond_site_symmetry_2
_geom_bond_publ_flag
Co O4 2.0367(19) 1_655 ?
Co O5 2.083(2) . ?
Co N1 2.125(2) . ?
Co O2 2.1389(19) . ?
Co N2 2.147(2) . ?
Co O1 2.1904(19) . ?
Co C13 2.498(2) . ?
N1 C1 1.323(4) . ?
N1 C12 1.349(3) . ?
N2 C10 1.316(4) . ?
N2 C11 1.351(3) . ?
C1 C2 1.394(4) . ?
C1 H1 0.9300 . ?
C2 C3 1.360(5) . ?
C2 H2 0.9300 . ?
C3 C4 1.405(5) . ?
C3 H3 0.9300 . ?
C4 C12 1.403(4) . ?
C4 C5 1.424(5) . ?
C5 C6 1.347(6) . ?
C5 H5 0.9300 . ?
C6 C7 1.432(5) . ?
C6 H6 0.9300 . ?
C7 C8 1.403(5) . ?
C7 C11 1.410(4) . ?
C8 C9 1.358(6) . ?
C8 H8 0.9300 . ?
C9 C10 1.399(4) . ?
C9 H9 0.9300 . ?
C10 H10 0.9300 . ?
C11 C12 1.433(4) . ?
O1 C13 1.251(3) . ?
O2 C13 1.268(3) . ?
C13 C14 1.509(3) . ?
C14 C15 1.522(3) . ?
C14 H14A 0.9700 . ?
C14 H14B 0.9700 . ?
C15 C16 1.517(3) . ?
C15 H15A 0.9700 . ?
C15 H15B 0.9700 . ?
C16 O3 1.236(4) . ?
C16 O4 1.257(3) . ?
O4 Co 2.0367(19) 1_455 ?
O5 HA 0.82(5) . ?
O5 HB 0.75(5) . ?
